data_7246555
loop_
_publ_author_name
'Sethi, Subrat'
'Jana, Narayan Ch.'
'Panda, Surajit'
'Maharana, Suraj Kumar'
'Bagh, Bidraha'

_publ_section_title
;
 Copper(i)-catalyzed click chemistry in deep eutectic solvent for the
 syntheses of \b-d-glucopyranosyltriazoles
;
_journal_issue 15
_journal_name_full 'RSC Advances'
_journal_page_first 10424
_journal_page_last 10432
_journal_paper_doi 10.1039/D3RA01844J
_journal_volume 13
_journal_year 2023
_chemical_formula_moiety 'C16 H15 Cu I N3 O'
_chemical_formula_sum 'C16 H15 Cu I N3 O'
_chemical_formula_weight 455.75
_space_group_crystal_system monoclinic
_space_group_IT_number 14
_space_group_name_Hall '-P 2ybc'
_space_group_name_H-M_alt 'P 1 21/c 1'
_atom_sites_solution_hydrogens geom
_atom_sites_solution_primary dual
_audit_creation_date 2023-02-05
_audit_creation_method
;
Olex2 1.3
(compiled 2020.11.12 svn.r5f609507 for OlexSys, GUI svn.r6272)
;
_audit_update_record
;
2023-02-06 deposited with the CCDC.	2023-03-22 downloaded from the CCDC.
;
_cell_angle_alpha 90
_cell_angle_beta 109.228(4)
_cell_angle_gamma 90
_cell_formula_units_Z 4
_cell_length_a 12.2982(5)
_cell_length_b 8.7867(3)
_cell_length_c 15.5899(6)
_cell_measurement_reflns_used 9522
_cell_measurement_temperature 100.00(10)
_cell_measurement_theta_max 30.6530
_cell_measurement_theta_min 3.5880
_cell_volume 1590.68(11)
_computing_cell_refinement 'CrysAlisPro 1.171.40.84a (Rigaku OD, 2020)'
_computing_data_collection 'CrysAlisPro 1.171.40.84a (Rigaku OD, 2020)'
_computing_data_reduction 'CrysAlisPro 1.171.40.84a (Rigaku OD, 2020)'
_computing_molecular_graphics 'Olex2 1.3 (Dolomanov et al., 2009)'
_computing_publication_material 'Olex2 1.3 (Dolomanov et al., 2009)'
_computing_structure_refinement 'SHELXL 2018/3 (Sheldrick, 2015)'
_computing_structure_solution 'SHELXT 2018/2 (Sheldrick, 2018)'
_diffrn_ambient_temperature 100.00(10)
_diffrn_detector_area_resol_mean 5.8140
_diffrn_detector_type 'Pilatus 200K'
_diffrn_measured_fraction_theta_full 0.998
_diffrn_measured_fraction_theta_max 0.788
_diffrn_measurement_details
;
List of Runs (angles in degrees, time in seconds):

  # Type    Start    End  Width  t~exp~   \w     \q     \k     \f   Frames
#--------------------------------------------------------------------------
  1  \w    -15.00  19.00   0.50    3.08    --    3.51-101.00 135.00   68
  2  \w     -4.00  29.00   0.50    3.08    --   -4.14-101.00 135.00   66
  3  \w     -9.00  26.00   0.50    3.08    --    3.51 -99.00   0.00   70
  4  \w     18.00  70.00   0.50    3.08    --    3.51  37.00  60.00  104
  5  \w     -4.00  25.00   0.50    3.08    --   -4.14 -99.00 150.00   58
  6  \w    -24.00  19.00   0.50    3.08    --   -4.14 -77.00 -30.00   86
  7  \w    -27.00  13.00   0.50    3.08    --   -4.14  77.00-180.00   80
  8  \w    -27.00  21.00   0.50    3.08    --   -4.14  77.00 150.00   96
;
_diffrn_measurement_device 'four-circle diffractometer'
_diffrn_measurement_device_type 'SuperNova, Dual, Cu at home/near, Pilatus 200K'
_diffrn_measurement_method '\w scans'
_diffrn_radiation_type MoK\a
_diffrn_radiation_wavelength 0.71073
_diffrn_reflns_av_R_equivalents 0.0476
_diffrn_reflns_av_unetI/netI 0.0397
_diffrn_reflns_Laue_measured_fraction_full 0.998
_diffrn_reflns_Laue_measured_fraction_max 0.788
_diffrn_reflns_limit_h_max 16
_diffrn_reflns_limit_h_min -15
_diffrn_reflns_limit_k_max 11
_diffrn_reflns_limit_k_min -11
_diffrn_reflns_limit_l_max 19
_diffrn_reflns_limit_l_min -21
_diffrn_reflns_number 15069
_diffrn_reflns_point_group_measured_fraction_full 0.998
_diffrn_reflns_point_group_measured_fraction_max 0.788
_diffrn_reflns_theta_full 25.242
_diffrn_reflns_theta_max 30.439
_diffrn_reflns_theta_min 3.460
_exptl_absorpt_coefficient_mu 3.318
_exptl_absorpt_correction_T_max 1.00000
_exptl_absorpt_correction_T_min 0.55113
_exptl_absorpt_correction_type multi-scan
_exptl_absorpt_process_details
;
CrysAlisPro 1.171.40.84a (Rigaku Oxford Diffraction, 2020)
Empirical absorption correction using spherical harmonics,
implemented in SCALE3 ABSPACK scaling algorithm.
;
_exptl_crystal_colour white
_exptl_crystal_colour_primary white
_exptl_crystal_density_diffrn 1.903
_exptl_crystal_description block
_exptl_crystal_F_000 888
_exptl_crystal_size_max 0.2
_exptl_crystal_size_mid 0.1
_exptl_crystal_size_min 0.1
_refine_diff_density_max 0.692
_refine_diff_density_min -0.686
_refine_diff_density_rms 0.122
_refine_ls_extinction_method none
_refine_ls_goodness_of_fit_ref 1.038
_refine_ls_hydrogen_treatment constr
_refine_ls_matrix_type full
_refine_ls_number_parameters 200
_refine_ls_number_reflns 3809
_refine_ls_number_restraints 0
_refine_ls_restrained_S_all 1.038
_refine_ls_R_factor_all 0.0322
_refine_ls_R_factor_gt 0.0271
_refine_ls_shift/su_max 0.001
_refine_ls_shift/su_mean 0.000
_refine_ls_structure_factor_coef Fsqd
_refine_ls_weighting_details 'w=1/[\s^2^(Fo^2^)+(0.0267P)^2^+0.9317P] where P=(Fo^2^+2Fc^2^)/3'
_refine_ls_weighting_scheme calc
_refine_ls_wR_factor_gt 0.0623
_refine_ls_wR_factor_ref 0.0644
_reflns_Friedel_coverage 0.000
_reflns_number_gt 3347
_reflns_number_total 3809
_reflns_threshold_expression 'I > 2\s(I)'
_cod_data_source_file d3ra01844j2.cif
_cod_data_source_block complex1
_cod_database_code 7246555
_shelx_shelxl_version_number 2018/3
_shelx_space_group_comment
;
The symmetry employed for this shelxl refinement is uniquely defined
by the following loop, which should always be used as a source of
symmetry information in preference to the above space-group names.
They are only intended as comments.
;
_shelx_estimated_absorpt_t_max 0.733
_shelx_estimated_absorpt_t_min 0.557
_olex2_refinement_description
;
1. Fixed Uiso
 At 1.2 times of:
  All C(H) groups, All C(H,H) groups
 At 1.5 times of:
  All C(H,H,H) groups
2.a Secondary CH2 refined with riding coordinates:
 C6(H6A,H6B)
2.b Aromatic/amide H refined with riding coordinates:
 C11(H11), C12(H12), C1(H1), C8(H8), C7(H7), C4(H4), C3(H3), C13(H13),
 C14(H14), C2(H2)
2.c Idealised Me refined as rotating group:
 C16(H16A,H16B,H16C)
;
_olex2_submission_special_instructions 'No special instructions were received'
_oxdiff_exptl_absorpt_empirical_details
;
Empirical correction (ABSPACK) includes:
- Absorption correction using spherical harmonics
- Frame scaling
;

loop_
_space_group_symop_operation_xyz
'x, y, z'
'-x, y+1/2, -z+1/2'
'-x, -y, -z'
'x, -y-1/2, z-1/2'

loop_
_atom_site_label
_atom_site_type_symbol
_atom_site_fract_x
_atom_site_fract_y
_atom_site_fract_z
_atom_site_U_iso_or_equiv
_atom_site_adp_type
_atom_site_occupancy
_atom_site_site_symmetry_order
_atom_site_calc_flag
_atom_site_refinement_flags_posn
_atom_site_refinement_flags_adp
_atom_site_refinement_flags_occupancy
_atom_site_disorder_assembly
_atom_site_disorder_group
I1 I 0.47049(2) 0.24414(2) 0.48300(2) 0.01381(7) Uani 1 1 d . . . . .
Cu1 Cu 0.50887(2) 0.48852(4) 0.58550(2) 0.01219(8) Uani 1 1 d . . . . .
O1 O 0.94002(18) 0.2376(2) 0.83498(14) 0.0232(5) Uani 1 1 d . . . . .
N3 N 0.64229(17) 0.4858(2) 0.71280(13) 0.0115(4) Uani 1 1 d . . . . .
N2 N 0.60951(18) 0.5465(3) 0.78074(14) 0.0131(4) Uani 1 1 d . . . . .
N1 N 0.37627(17) 0.4847(3) 0.64173(14) 0.0136(4) Uani 1 1 d . . . . .
C11 C 0.7737(2) 0.3597(3) 0.60736(17) 0.0147(5) Uani 1 1 d . . . . .
H11 H 0.710990 0.425639 0.578640 0.018 Uiso 1 1 calc R U . . .
C12 C 0.8268(2) 0.2829(3) 0.55397(19) 0.0189(6) Uani 1 1 d . . . . .
H12 H 0.800042 0.294991 0.489832 0.023 Uiso 1 1 calc R U . . .
C9 C 0.7449(2) 0.4197(3) 0.75470(16) 0.0120(5) Uani 1 1 d . . . . .
C1 C 0.2810(2) 0.3998(3) 0.60797(18) 0.0176(5) Uani 1 1 d . . . . .
H1 H 0.263786 0.359098 0.548517 0.021 Uiso 1 1 calc R U . . .
C6 C 0.5053(2) 0.6387(3) 0.76017(17) 0.0144(5) Uani 1 1 d . . . . .
H6A H 0.505186 0.715618 0.713722 0.017 Uiso 1 1 calc R U . . .
H6B H 0.505375 0.693394 0.815709 0.017 Uiso 1 1 calc R U . . .
C10 C 0.8090(2) 0.3436(3) 0.70145(17) 0.0129(5) Uani 1 1 d . . . . .
C8 C 0.7751(2) 0.4381(3) 0.84943(17) 0.0172(5) Uani 1 1 d . . . . .
H8 H 0.842838 0.402396 0.894581 0.021 Uiso 1 1 calc R U . . .
C5 C 0.3979(2) 0.5430(3) 0.72573(16) 0.0123(5) Uani 1 1 d . . . . .
C7 C 0.6869(2) 0.5180(3) 0.86304(17) 0.0167(5) Uani 1 1 d . . . . .
H7 H 0.681192 0.547855 0.919984 0.020 Uiso 1 1 calc R U . . .
C4 C 0.3282(2) 0.5149(3) 0.77828(18) 0.0180(5) Uani 1 1 d . . . . .
H4 H 0.346841 0.556721 0.837587 0.022 Uiso 1 1 calc R U . . .
C3 C 0.2314(2) 0.4254(3) 0.74303(19) 0.0215(6) Uani 1 1 d . . . . .
H3 H 0.182935 0.403114 0.777898 0.026 Uiso 1 1 calc R U . . .
C13 C 0.9191(2) 0.1887(3) 0.59567(19) 0.0195(6) Uani 1 1 d . . . . .
H13 H 0.955248 0.134378 0.559804 0.023 Uiso 1 1 calc R U . . .
C14 C 0.9594(2) 0.1728(3) 0.68960(19) 0.0191(6) Uani 1 1 d . . . . .
H14 H 1.023966 0.109419 0.717663 0.023 Uiso 1 1 calc R U . . .
C16 C 1.0339(2) 0.1375(4) 0.8782(2) 0.0283(7) Uani 1 1 d . . . . .
H16A H 1.017090 0.035927 0.851122 0.042 Uiso 1 1 calc R U . . .
H16B H 1.044650 0.131412 0.943251 0.042 Uiso 1 1 calc R U . . .
H16C H 1.104396 0.176675 0.869856 0.042 Uiso 1 1 calc R U . . .
C2 C 0.2065(2) 0.3687(3) 0.6558(2) 0.0220(6) Uani 1 1 d . . . . .
H2 H 0.139272 0.309309 0.629084 0.026 Uiso 1 1 calc R U . . .
C15 C 0.9055(2) 0.2495(3) 0.74276(19) 0.0162(5) Uani 1 1 d . . . . .

loop_
_atom_site_aniso_label
_atom_site_aniso_U_11
_atom_site_aniso_U_22
_atom_site_aniso_U_33
_atom_site_aniso_U_23
_atom_site_aniso_U_13
_atom_site_aniso_U_12
I1 0.02095(11) 0.01044(10) 0.01048(10) -0.00072(5) 0.00579(7) -0.00282(6)
Cu1 0.01446(16) 0.01314(17) 0.00913(14) -0.00032(11) 0.00410(12) -0.00144(12)
O1 0.0220(11) 0.0284(12) 0.0168(10) 0.0058(8) 0.0030(8) 0.0122(8)
N3 0.0132(10) 0.0110(11) 0.0111(9) -0.0010(8) 0.0049(8) -0.0002(8)
N2 0.0143(10) 0.0139(11) 0.0105(10) -0.0007(8) 0.0034(8) -0.0001(8)
N1 0.0123(10) 0.0157(11) 0.0125(9) 0.0008(8) 0.0039(8) 0.0002(9)
C11 0.0115(12) 0.0153(13) 0.0168(12) 0.0006(10) 0.0036(10) -0.0005(10)
C12 0.0194(13) 0.0222(15) 0.0163(13) -0.0026(11) 0.0076(11) -0.0013(11)
C9 0.0128(11) 0.0103(12) 0.0123(11) 0.0001(9) 0.0035(9) -0.0016(10)
C1 0.0143(12) 0.0187(14) 0.0188(13) -0.0025(11) 0.0040(10) 0.0010(11)
C6 0.0171(12) 0.0128(13) 0.0135(12) -0.0025(9) 0.0056(10) 0.0003(10)
C10 0.0107(11) 0.0120(12) 0.0162(12) -0.0012(9) 0.0046(9) -0.0014(10)
C8 0.0155(12) 0.0223(15) 0.0118(12) 0.0012(10) 0.0018(10) 0.0032(11)
C5 0.0148(12) 0.0089(12) 0.0130(11) 0.0010(9) 0.0044(9) 0.0033(9)
C7 0.0183(12) 0.0195(14) 0.0102(11) -0.0008(10) 0.0020(10) -0.0004(11)
C4 0.0210(13) 0.0180(14) 0.0171(12) 0.0025(11) 0.0092(10) 0.0071(11)
C3 0.0181(13) 0.0227(15) 0.0282(15) 0.0035(12) 0.0138(12) 0.0043(12)
C13 0.0154(13) 0.0204(14) 0.0249(14) -0.0064(11) 0.0094(11) -0.0015(11)
C14 0.0131(12) 0.0176(14) 0.0268(14) -0.0006(11) 0.0069(11) 0.0009(11)
C16 0.0216(15) 0.0357(19) 0.0241(15) 0.0086(13) 0.0025(12) 0.0141(13)
C2 0.0149(13) 0.0216(15) 0.0307(15) -0.0017(12) 0.0091(11) -0.0028(11)
C15 0.0138(13) 0.0158(14) 0.0177(13) 0.0019(10) 0.0034(10) -0.0013(10)

loop_
_atom_type_symbol
_atom_type_description
_atom_type_scat_dispersion_real
_atom_type_scat_dispersion_imag
_atom_type_scat_source
C C 0.0033 0.0016 'International Tables Vol C Tables 4.2.6.8 and 6.1.1.4'
H H 0.0000 0.0000 'International Tables Vol C Tables 4.2.6.8 and 6.1.1.4'
Cu Cu 0.3201 1.2651 'International Tables Vol C Tables 4.2.6.8 and 6.1.1.4'
I I -0.4742 1.8119 'International Tables Vol C Tables 4.2.6.8 and 6.1.1.4'
N N 0.0061 0.0033 'International Tables Vol C Tables 4.2.6.8 and 6.1.1.4'
O O 0.0106 0.0060 'International Tables Vol C Tables 4.2.6.8 and 6.1.1.4'

loop_
_geom_angle_atom_site_label_1
_geom_angle_atom_site_label_2
_geom_angle_atom_site_label_3
_geom_angle
_geom_angle_site_symmetry_1
_geom_angle_site_symmetry_3
_geom_angle_publ_flag
Cu1 I1 Cu1 59.599(11) . 3_666 ?
I1 Cu1 I1 120.401(11) . 3_666 ?
Cu1 Cu1 I1 60.240(12) 3_666 . ?
Cu1 Cu1 I1 60.161(12) 3_666 3_666 ?
N3 Cu1 I1 104.02(6) . 3_666 ?
N3 Cu1 I1 119.32(6) . . ?
N3 Cu1 Cu1 137.42(6) . 3_666 ?
N1 Cu1 I1 103.51(6) . . ?
N1 Cu1 I1 112.20(6) . 3_666 ?
N1 Cu1 Cu1 127.96(6) . 3_666 ?
N1 Cu1 N3 94.44(8) . . ?
C15 O1 C16 117.8(2) . . ?
N2 N3 Cu1 112.85(15) . . ?
C9 N3 Cu1 140.57(17) . . ?
C9 N3 N2 105.18(19) . . ?
N3 N2 C6 120.69(19) . . ?
C7 N2 N3 111.8(2) . . ?
C7 N2 C6 127.3(2) . . ?
C1 N1 Cu1 123.05(17) . . ?
C1 N1 C5 117.3(2) . . ?
C5 N1 Cu1 118.03(16) . . ?
C12 C11 H11 118.8 . . ?
C12 C11 C10 122.4(2) . . ?
C10 C11 H11 118.8 . . ?
C11 C12 H12 120.5 . . ?
C13 C12 C11 119.0(3) . . ?
C13 C12 H12 120.5 . . ?
N3 C9 C10 120.7(2) . . ?
N3 C9 C8 109.9(2) . . ?
C8 C9 C10 129.4(2) . . ?
N1 C1 H1 118.5 . . ?
N1 C1 C2 123.0(2) . . ?
C2 C1 H1 118.5 . . ?
N2 C6 H6A 109.3 . . ?
N2 C6 H6B 109.3 . . ?
N2 C6 C5 111.8(2) . . ?
H6A C6 H6B 107.9 . . ?
C5 C6 H6A 109.3 . . ?
C5 C6 H6B 109.3 . . ?
C11 C10 C9 120.3(2) . . ?
C11 C10 C15 117.6(2) . . ?
C15 C10 C9 122.1(2) . . ?
C9 C8 H8 127.1 . . ?
C7 C8 C9 105.9(2) . . ?
C7 C8 H8 127.1 . . ?
N1 C5 C6 115.2(2) . . ?
N1 C5 C4 122.9(2) . . ?
C4 C5 C6 121.8(2) . . ?
N2 C7 C8 107.2(2) . . ?
N2 C7 H7 126.4 . . ?
C8 C7 H7 126.4 . . ?
C5 C4 H4 120.5 . . ?
C3 C4 C5 119.0(2) . . ?
C3 C4 H4 120.5 . . ?
C4 C3 H3 120.7 . . ?
C4 C3 C2 118.6(2) . . ?
C2 C3 H3 120.7 . . ?
C12 C13 H13 119.7 . . ?
C12 C13 C14 120.6(3) . . ?
C14 C13 H13 119.7 . . ?
C13 C14 H14 119.9 . . ?
C13 C14 C15 120.2(2) . . ?
C15 C14 H14 119.9 . . ?
O1 C16 H16A 109.5 . . ?
O1 C16 H16B 109.5 . . ?
O1 C16 H16C 109.5 . . ?
H16A C16 H16B 109.5 . . ?
H16A C16 H16C 109.5 . . ?
H16B C16 H16C 109.5 . . ?
C1 C2 H2 120.5 . . ?
C3 C2 C1 119.1(3) . . ?
C3 C2 H2 120.5 . . ?
O1 C15 C10 116.6(2) . . ?
O1 C15 C14 123.1(2) . . ?
C14 C15 C10 120.2(2) . . ?

loop_
_geom_bond_atom_site_label_1
_geom_bond_atom_site_label_2
_geom_bond_distance
_geom_bond_site_symmetry_2
_geom_bond_publ_flag
I1 Cu1 2.6250(4) . ?
I1 Cu1 2.6271(3) 3_666 ?
Cu1 Cu1 2.6101(6) 3_666 ?
Cu1 N3 2.118(2) . ?
Cu1 N1 2.091(2) . ?
O1 C16 1.431(3) . ?
O1 C15 1.362(3) . ?
N3 N2 1.360(3) . ?
N3 C9 1.346(3) . ?
N2 C6 1.460(3) . ?
N2 C7 1.345(3) . ?
N1 C1 1.342(3) . ?
N1 C5 1.349(3) . ?
C11 H11 0.9500 . ?
C11 C12 1.390(4) . ?
C11 C10 1.393(3) . ?
C12 H12 0.9500 . ?
C12 C13 1.382(4) . ?
C9 C10 1.480(3) . ?
C9 C8 1.409(3) . ?
C1 H1 0.9500 . ?
C1 C2 1.385(4) . ?
C6 H6A 0.9900 . ?
C6 H6B 0.9900 . ?
C6 C5 1.508(4) . ?
C10 C15 1.415(4) . ?
C8 H8 0.9500 . ?
C8 C7 1.366(4) . ?
C5 C4 1.389(4) . ?
C7 H7 0.9500 . ?
C4 H4 0.9500 . ?
C4 C3 1.381(4) . ?
C3 H3 0.9500 . ?
C3 C2 1.385(4) . ?
C13 H13 0.9500 . ?
C13 C14 1.390(4) . ?
C14 H14 0.9500 . ?
C14 C15 1.394(4) . ?
C16 H16A 0.9800 . ?
C16 H16B 0.9800 . ?
C16 H16C 0.9800 . ?
C2 H2 0.9500 . ?

loop_
_geom_torsion_atom_site_label_1
_geom_torsion_atom_site_label_2
_geom_torsion_atom_site_label_3
_geom_torsion_atom_site_label_4
_geom_torsion
_geom_torsion_site_symmetry_1
_geom_torsion_site_symmetry_2
_geom_torsion_site_symmetry_3
_geom_torsion_site_symmetry_4
_geom_torsion_publ_flag
Cu1 N3 N2 C6 -15.6(3) . . . . ?
Cu1 N3 N2 C7 168.27(17) . . . . ?
Cu1 N3 C9 C10 16.8(4) . . . . ?
Cu1 N3 C9 C8 -163.8(2) . . . . ?
Cu1 N1 C1 C2 164.4(2) . . . . ?
Cu1 N1 C5 C6 14.5(3) . . . . ?
Cu1 N1 C5 C4 -164.16(19) . . . . ?
N3 N2 C6 C5 72.8(3) . . . . ?
N3 N2 C7 C8 1.1(3) . . . . ?
N3 C9 C10 C11 10.2(4) . . . . ?
N3 C9 C10 C15 -168.1(2) . . . . ?
N3 C9 C8 C7 -0.1(3) . . . . ?
N2 N3 C9 C10 -178.7(2) . . . . ?
N2 N3 C9 C8 0.7(3) . . . . ?
N2 C6 C5 N1 -70.7(3) . . . . ?
N2 C6 C5 C4 108.0(3) . . . . ?
N1 C1 C2 C3 -1.0(4) . . . . ?
N1 C5 C4 C3 -1.0(4) . . . . ?
C11 C12 C13 C14 -1.0(4) . . . . ?
C11 C10 C15 O1 178.7(2) . . . . ?
C11 C10 C15 C14 -2.1(4) . . . . ?
C12 C11 C10 C9 -175.9(2) . . . . ?
C12 C11 C10 C15 2.5(4) . . . . ?
C12 C13 C14 C15 1.3(4) . . . . ?
C9 N3 N2 C6 175.0(2) . . . . ?
C9 N3 N2 C7 -1.1(3) . . . . ?
C9 C10 C15 O1 -2.9(4) . . . . ?
C9 C10 C15 C14 176.2(2) . . . . ?
C9 C8 C7 N2 -0.6(3) . . . . ?
C1 N1 C5 C6 -179.5(2) . . . . ?
C1 N1 C5 C4 1.9(4) . . . . ?
C6 N2 C7 C8 -174.7(2) . . . . ?
C6 C5 C4 C3 -179.5(2) . . . . ?
C10 C11 C12 C13 -1.0(4) . . . . ?
C10 C9 C8 C7 179.3(3) . . . . ?
C8 C9 C10 C11 -169.0(3) . . . . ?
C8 C9 C10 C15 12.7(4) . . . . ?
C5 N1 C1 C2 -0.9(4) . . . . ?
C5 C4 C3 C2 -1.0(4) . . . . ?
C7 N2 C6 C5 -111.6(3) . . . . ?
C4 C3 C2 C1 1.9(4) . . . . ?
C13 C14 C15 O1 179.3(3) . . . . ?
C13 C14 C15 C10 0.3(4) . . . . ?
C16 O1 C15 C10 177.1(3) . . . . ?
C16 O1 C15 C14 -2.0(4) . . . . ?
